data_7244657
loop_
_publ_author_name
'Wang, Ting-wei'
'Zhang, Lu'
'Yi, Zhen-xin'
'Cao, Wen-li'
'Dong, Wen-shuai'
'Zhu, Shun-guan'
'Zhang, Jian-guo'

_publ_section_title
;
 New synthesis method for urazine and dissolution-crystallization of its
 Ag(i)-based laser energetic coordination polymers
;
_journal_name_full CrystEngComm
_journal_paper_doi 10.1039/D2CE00182A
_journal_year 2022
_chemical_formula_sum 'C2 H4 Ag N5 O5'
_chemical_formula_weight 285.97
_space_group_IT_number 9
_space_group_name_Hall 'C -2yc'
_space_group_name_H-M_alt 'C 1 c 1'
_symmetry_cell_setting monoclinic
_symmetry_space_group_name_H-M 'C 1 c 1'
_atom_sites_solution_hydrogens geom
_atom_sites_solution_primary direct
_atom_sites_solution_secondary difmap
_audit_creation_method SHELXL-97
_audit_update_record
;
2022-01-09 deposited with the CCDC.	2022-03-09 downloaded from the CCDC.
;
_cell_angle_alpha 90.00
_cell_angle_beta 92.159(3)
_cell_angle_gamma 90.00
_cell_formula_units_Z 4
_cell_length_a 9.9723(9)
_cell_length_b 12.5561(12)
_cell_length_c 5.5731(6)
_cell_measurement_reflns_used 1757
_cell_measurement_temperature 298(2)
_cell_measurement_theta_max 28.453
_cell_measurement_theta_min 2.61
_cell_volume 697.33(12)
_computing_cell_refinement 'Bruker SMART'
_computing_data_collection 'Bruker SMART'
_computing_data_reduction 'Bruker SAINT'
_computing_molecular_graphics 'Bruker SHELXTL'
_computing_publication_material 'Bruker SHELXTL'
_computing_structure_refinement 'SHELXL-97 (Sheldrick, 1997)'
_computing_structure_solution 'SHELXS-97 (Sheldrick, 1990)'
_diffrn_ambient_temperature 298(2)
_diffrn_measured_fraction_theta_full 0.995
_diffrn_measured_fraction_theta_max 0.995
_diffrn_measurement_device_type 'CCD area detector'
_diffrn_measurement_method 'phi and omega scans'
_diffrn_radiation_monochromator graphite
_diffrn_radiation_source 'fine-focus sealed tube'
_diffrn_radiation_type MoK\a
_diffrn_radiation_wavelength 0.71073
_diffrn_reflns_av_R_equivalents 0.0646
_diffrn_reflns_av_sigmaI/netI 0.0634
_diffrn_reflns_limit_h_max 11
_diffrn_reflns_limit_h_min -11
_diffrn_reflns_limit_k_max 12
_diffrn_reflns_limit_k_min -14
_diffrn_reflns_limit_l_max 6
_diffrn_reflns_limit_l_min -6
_diffrn_reflns_number 1650
_diffrn_reflns_theta_full 24.99
_diffrn_reflns_theta_max 24.99
_diffrn_reflns_theta_min 2.61
_exptl_absorpt_coefficient_mu 2.894
_exptl_absorpt_correction_T_max 0.7047
_exptl_absorpt_correction_T_min 0.3906
_exptl_absorpt_correction_type multi-scan
_exptl_absorpt_process_details sadabs
_exptl_crystal_colour Colorless
_exptl_crystal_density_diffrn 2.724
_exptl_crystal_density_meas 2.724
_exptl_crystal_density_method 'not measured'
_exptl_crystal_description Block
_exptl_crystal_F_000 552
_exptl_crystal_size_max 0.40
_exptl_crystal_size_mid 0.16
_exptl_crystal_size_min 0.13
_refine_diff_density_max 1.008
_refine_diff_density_min -1.393
_refine_diff_density_rms 0.222
_refine_ls_abs_structure_details 'Flack H D (1983), Acta Cryst. A39, 876-881'
_refine_ls_abs_structure_Flack 0.01(7)
_refine_ls_extinction_coef 0.203(15)
_refine_ls_extinction_expression Fc^*^=kFc[1+0.001xFc^2^\l^3^/sin(2\q)]^-1/4^
_refine_ls_extinction_method SHELXL
_refine_ls_goodness_of_fit_ref 1.085
_refine_ls_hydrogen_treatment mixed
_refine_ls_matrix_type full
_refine_ls_number_parameters 119
_refine_ls_number_reflns 1086
_refine_ls_number_restraints 8
_refine_ls_restrained_S_all 1.082
_refine_ls_R_factor_all 0.0526
_refine_ls_R_factor_gt 0.0523
_refine_ls_shift/su_max 0.000
_refine_ls_shift/su_mean 0.000
_refine_ls_structure_factor_coef Fsqd
_refine_ls_weighting_details 'calc w=1/[\s^2^(Fo^2^)+(0.1109P)^2^+0.0000P] where P=(Fo^2^+2Fc^2^)/3'
_refine_ls_weighting_scheme calc
_refine_ls_wR_factor_gt 0.1385
_refine_ls_wR_factor_ref 0.1389
_reflns_number_gt 1071
_reflns_number_total 1086
_reflns_threshold_expression >2sigma(I)
_cod_data_source_file d2ce00182a2.cif
_cod_data_source_block 211231f
_cod_depositor_comments
;
The following automatic conversions were performed:

data item '_symmetry_cell_setting' value 'Monoclinic' was changed to
'monoclinic' in accordance with the
/home/data/users/saulius/crontab/automatic-downloads/rss-feeds/RSC/lib/dictionaries/cif_core.dic
dictionary named 'cif_core.dic' version 2.4.2 last updated on
2011-04-26.

Automatic conversion script
Id: cif_fix_values 7556 2019-12-06 15:28:31Z antanas 
;
_cod_original_sg_symbol_H-M Cc
_cod_database_code 7244657

loop_
_symmetry_equiv_pos_as_xyz
'x, y, z'
'x, -y, z+1/2'
'x+1/2, y+1/2, z'
'x+1/2, -y+1/2, z+1/2'

loop_
_atom_site_label
_atom_site_type_symbol
_atom_site_fract_x
_atom_site_fract_y
_atom_site_fract_z
_atom_site_U_iso_or_equiv
_atom_site_adp_type
_atom_site_occupancy
_atom_site_symmetry_multiplicity
_atom_site_calc_flag
_atom_site_refinement_flags
_atom_site_disorder_assembly
_atom_site_disorder_group
Ag1 Ag 0.56858(5) 0.89898(5) -0.07723(5) 0.0418(6) Uani 1 1 d . . .
O3 O 0.6642(10) 1.0978(5) -0.0622(18) 0.0369(19) Uani 1 1 d . . .
O1 O 0.3505(8) 0.9204(6) -0.3320(14) 0.0328(17) Uani 1 1 d . . .
N1 N 0.1260(11) 0.9142(7) -0.2444(17) 0.0298(18) Uani 1 1 d . . .
H1 H 0.0901 0.9512 -0.3596 0.036 Uiso 1 1 calc R . .
N2 N 0.0565(9) 0.8616(6) -0.0636(19) 0.0267(17) Uani 1 1 d . . .
H2 H -0.0287 0.8509 -0.0632 0.032 Uiso 1 1 calc R . .
N3 N 0.2708(8) 0.8521(5) 0.0206(13) 0.0232(16) Uani 1 1 d . . .
N4 N 0.3941(7) 0.8324(7) 0.1410(14) 0.0285(17) Uani 1 1 d . . .
H4A H 0.4049 0.7618 0.1620 0.034 Uiso 1 1 calc R . .
H4B H 0.3950 0.8634 0.2867 0.034 Uiso 1 1 calc R . .
N5 N 0.7784(9) 1.0598(6) -0.0563(14) 0.0269(17) Uani 1 1 d . . .
O2 O 0.1297(9) 0.7936(6) 0.3088(13) 0.0361(17) Uani 1 1 d . . .
O4 O 0.7916(6) 0.9595(5) -0.0578(11) 0.0284(15) Uani 1 1 d . . .
O5 O 0.8809(10) 1.1159(6) -0.0549(17) 0.0381(19) Uani 1 1 d . . .
C1 C 0.2604(13) 0.8964(6) -0.2058(19) 0.025(2) Uani 1 1 d . . .
C2 C 0.1484(9) 0.8306(7) 0.1114(15) 0.0228(17) Uani 1 1 d U . .

loop_
_atom_site_aniso_label
_atom_site_aniso_U_11
_atom_site_aniso_U_22
_atom_site_aniso_U_33
_atom_site_aniso_U_23
_atom_site_aniso_U_13
_atom_site_aniso_U_12
Ag1 0.0248(6) 0.0440(7) 0.0565(7) -0.0017(5) 0.0008(3) -0.0107(4)
O3 0.024(5) 0.042(5) 0.045(5) -0.006(3) -0.002(4) 0.008(3)
O1 0.035(5) 0.035(3) 0.029(4) 0.005(3) 0.005(3) -0.007(3)
N1 0.026(5) 0.038(4) 0.025(4) 0.001(3) -0.004(4) -0.004(3)
N2 0.013(4) 0.033(4) 0.034(4) -0.001(6) -0.003(3) -0.009(5)
N3 0.023(4) 0.017(4) 0.030(4) 0.004(3) -0.005(3) -0.005(3)
N4 0.024(4) 0.029(3) 0.032(4) 0.009(3) -0.008(3) 0.004(3)
N5 0.027(4) 0.031(4) 0.022(4) -0.002(3) -0.006(3) 0.000(4)
O2 0.041(4) 0.030(3) 0.038(4) 0.005(3) 0.001(3) -0.003(3)
O4 0.026(4) 0.026(3) 0.033(3) -0.003(3) 0.001(3) -0.001(2)
O5 0.027(5) 0.042(4) 0.046(4) -0.005(3) 0.000(4) -0.013(3)
C1 0.028(6) 0.016(4) 0.030(5) -0.001(3) -0.005(5) -0.002(3)
C2 0.024(4) 0.015(3) 0.029(4) -0.006(3) 0.006(3) 0.004(3)

loop_
_atom_type_symbol
_atom_type_description
_atom_type_scat_dispersion_real
_atom_type_scat_dispersion_imag
_atom_type_scat_source
C C 0.0033 0.0016 'International Tables Vol C Tables 4.2.6.8 and 6.1.1.4'
H H 0.0000 0.0000 'International Tables Vol C Tables 4.2.6.8 and 6.1.1.4'
N N 0.0061 0.0033 'International Tables Vol C Tables 4.2.6.8 and 6.1.1.4'
O O 0.0106 0.0060 'International Tables Vol C Tables 4.2.6.8 and 6.1.1.4'
Ag Ag -0.8971 1.1015 'International Tables Vol C Tables 4.2.6.8 and 6.1.1.4'

loop_
_geom_angle_atom_site_label_1
_geom_angle_atom_site_label_2
_geom_angle_atom_site_label_3
_geom_angle
_geom_angle_site_symmetry_1
_geom_angle_site_symmetry_3
_geom_angle_publ_flag
N4 Ag1 O4 145.2(3) . . ?
N4 Ag1 O1 72.0(2) . . ?
O4 Ag1 O1 140.6(2) . . ?
N4 Ag1 O2 88.9(3) . 4_564 ?
O4 Ag1 O2 94.7(2) . 4_564 ?
O1 Ag1 O2 99.5(3) . 4_564 ?
C1 O1 Ag1 106.7(7) . . ?
C1 N1 N2 108.5(8) . . ?
C1 N1 H1 125.8 . . ?
N2 N1 H1 125.8 . . ?
C2 N2 N1 108.0(8) . . ?
C2 N2 H2 126.0 . . ?
N1 N2 H2 126.0 . . ?
C2 N3 C1 112.4(8) . . ?
C2 N3 N4 124.6(7) . . ?
C1 N3 N4 123.0(8) . . ?
N3 N4 Ag1 110.4(5) . . ?
N3 N4 H4A 109.6 . . ?
Ag1 N4 H4A 109.6 . . ?
N3 N4 H4B 109.6 . . ?
Ag1 N4 H4B 109.6 . . ?
H4A N4 H4B 108.1 . . ?
O3 N5 O5 122.7(8) . . ?
O3 N5 O4 118.7(8) . . ?
O5 N5 O4 118.6(9) . . ?
C2 O2 Ag1 128.8(6) . 4_465 ?
N5 O4 Ag1 102.9(5) . . ?
O1 C1 N1 128.1(9) . . ?
O1 C1 N3 127.2(10) . . ?
N1 C1 N3 104.4(10) . . ?
O2 C2 N3 125.5(8) . . ?
O2 C2 N2 129.3(9) . . ?
N3 C2 N2 105.2(8) . . ?

loop_
_geom_bond_atom_site_label_1
_geom_bond_atom_site_label_2
_geom_bond_distance
_geom_bond_site_symmetry_2
_geom_bond_publ_flag
Ag1 N4 2.316(8) . ?
Ag1 O4 2.348(6) . ?
Ag1 O1 2.566(8) . ?
Ag1 O2 2.579(7) 4_564 ?
O3 N5 1.234(14) . ?
O1 C1 1.201(16) . ?
N1 C1 1.367(17) . ?
N1 N2 1.409(14) . ?
N1 H1 0.8600 . ?
N2 C2 1.369(14) . ?
N2 H2 0.8600 . ?
N3 C2 1.366(11) . ?
N3 C1 1.379(13) . ?
N3 N4 1.400(10) . ?
N4 H4A 0.9000 . ?
N4 H4B 0.9000 . ?
N5 O5 1.241(14) . ?
N5 O4 1.267(10) . ?
O2 C2 1.215(12) . ?
O2 Ag1 2.579(7) 4_465 ?

loop_
_geom_torsion_atom_site_label_1
_geom_torsion_atom_site_label_2
_geom_torsion_atom_site_label_3
_geom_torsion_atom_site_label_4
_geom_torsion
_geom_torsion_site_symmetry_1
_geom_torsion_site_symmetry_2
_geom_torsion_site_symmetry_3
_geom_torsion_site_symmetry_4
_geom_torsion_publ_flag
N4 Ag1 O1 C1 7.4(6) . . . . ?
O4 Ag1 O1 C1 -157.3(5) . . . . ?
O2 Ag1 O1 C1 93.1(6) 4_564 . . . ?
C1 N1 N2 C2 12.2(10) . . . . ?
C2 N3 N4 Ag1 -174.4(6) . . . . ?
C1 N3 N4 Ag1 5.5(9) . . . . ?
O4 Ag1 N4 N3 156.8(4) . . . . ?
O1 Ag1 N4 N3 -6.1(5) . . . . ?
O2 Ag1 N4 N3 -106.5(6) 4_564 . . . ?
O3 N5 O4 Ag1 0.7(10) . . . . ?
O5 N5 O4 Ag1 -177.6(8) . . . . ?
N4 Ag1 O4 N5 -99.5(6) . . . . ?
O1 Ag1 O4 N5 54.5(7) . . . . ?
O2 Ag1 O4 N5 165.7(5) 4_564 . . . ?
Ag1 O1 C1 N1 166.3(8) . . . . ?
Ag1 O1 C1 N3 -8.0(10) . . . . ?
N2 N1 C1 O1 173.2(9) . . . . ?
N2 N1 C1 N3 -11.5(9) . . . . ?
C2 N3 C1 O1 -177.6(8) . . . . ?
N4 N3 C1 O1 2.6(13) . . . . ?
C2 N3 C1 N1 7.1(9) . . . . ?
N4 N3 C1 N1 -172.8(8) . . . . ?
Ag1 O2 C2 N3 -102.4(9) 4_465 . . . ?
Ag1 O2 C2 N2 79.3(13) 4_465 . . . ?
C1 N3 C2 O2 -178.4(8) . . . . ?
N4 N3 C2 O2 1.5(13) . . . . ?
C1 N3 C2 N2 0.3(9) . . . . ?
N4 N3 C2 N2 -179.8(8) . . . . ?
N1 N2 C2 O2 171.1(9) . . . . ?
N1 N2 C2 N3 -7.5(10) . . . . ?
